data_7704753
loop_
_publ_author_name
'Zhu, Bei'
'Jiang, Jianhua'
'Zhu, Tianyu'
'Yang, Haoming'
'Jin, Yong'
'L\"u, Minfeng'

_publ_section_title
;
 Synthesis, crystal structures, and magnetic properties of one-dimensional
 alkali metal copper chlor-tellurites
 A(NH<sub>4</sub>)Cu<sub>4</sub>Te<sub>2</sub>O<sub>6</sub>Cl<sub>6</sub>
 (A = K, Cs), NaCu<sub>4</sub>Te<sub>2</sub>Cl<sub>5</sub>O<sub>6</sub>
 and
 Rb<sub>3</sub>(NH<sub>4</sub>)<sub>2</sub>Cu<sub>12</sub>Te<sub>6</sub>Cl<sub>16.5</sub>O<sub>18</sub>(OH)<sub>0.5</sub>.
;
_journal_issue 28
_journal_name_full 'Dalton transactions (Cambridge, England : 2003)'
_journal_page_first 9751
_journal_page_last 9761
_journal_paper_doi 10.1039/d0dt00037j
_journal_volume 49
_journal_year 2020
_chemical_formula_sum 'Cl6 Cs Cu4 H4 N O6 Te2'
_chemical_formula_weight 969
_space_group_IT_number 11
_space_group_name_Hall '-P 2yb'
_space_group_name_H-M_alt 'P 1 21/m 1'
_symmetry_cell_setting monoclinic
_symmetry_Int_Tables_number 11
_symmetry_space_group_name_Hall '-P 2yb'
_symmetry_space_group_name_H-M 'P 1 21/m 1'
_audit_update_record
;
2020-06-12 deposited with the CCDC.	2020-06-19 downloaded from the CCDC.
;
_cell_angle_alpha 90
_cell_angle_beta 101.2405(14)
_cell_angle_gamma 90
_cell_formula_units_Z 2
_cell_length_a 8.5762(2)
_cell_length_b 9.1840(2)
_cell_length_c 10.5385(2)
_cell_measurement_reflns_used 688
_cell_measurement_temperature 293
_cell_measurement_theta_max 28.5
_cell_measurement_theta_min 2.953
_cell_volume 814.13(3)
_diffrn_ambient_temperature 293
_diffrn_measured_fraction_theta_full 1
_diffrn_measured_fraction_theta_max 1
_diffrn_measurement_device CCD
_diffrn_measurement_device_type 'Bruker Smart APEX II''
_diffrn_radiation_monochromator graphite
_diffrn_radiation_probe x-ray
_diffrn_radiation_source 'X-ray tube'
_diffrn_radiation_type 'Mo K\a'
_diffrn_radiation_wavelength 0.71073
_diffrn_reflns_av_R_equivalents 0.0694
_diffrn_reflns_av_unetI/netI 0.0448
_diffrn_reflns_limit_h_max 11
_diffrn_reflns_limit_h_min -11
_diffrn_reflns_limit_k_max 12
_diffrn_reflns_limit_k_min -12
_diffrn_reflns_limit_l_max 14
_diffrn_reflns_limit_l_min -14
_diffrn_reflns_number 15325
_diffrn_reflns_theta_full 28.31
_diffrn_reflns_theta_max 28.31
_diffrn_reflns_theta_min 1.97
_exptl_absorpt_coefficient_mu 11.867
_exptl_absorpt_correction_T_max 0.7457
_exptl_absorpt_correction_T_min 0.6167
_exptl_absorpt_correction_type multi-scan
_exptl_absorpt_process_details Bruker
_exptl_crystal_colour 'dark green'
_exptl_crystal_density_diffrn 3.953
_exptl_crystal_description transparent
_exptl_crystal_F_000 872
_exptl_crystal_size_max 0.084
_exptl_crystal_size_mid 0.040
_exptl_crystal_size_min 0.020
_refine_diff_density_max 1.33
_refine_diff_density_min -2.76
_refine_ls_extinction_method none
_refine_ls_goodness_of_fit_gt 1.56
_refine_ls_goodness_of_fit_ref 1.36
_refine_ls_hydrogen_treatment constr
_refine_ls_number_constraints 17
_refine_ls_number_parameters 77
_refine_ls_number_reflns 2150
_refine_ls_number_restraints 0
_refine_ls_R_factor_all 0.0779
_refine_ls_R_factor_gt 0.0398
_refine_ls_shift/su_max 0.0442
_refine_ls_shift/su_mean 0.0073
_refine_ls_structure_factor_coef F
_refine_ls_weighting_details w=1/(\s^2^(F)+0.0004F^2^)
_refine_ls_weighting_scheme sigma
_refine_ls_wR_factor_gt 0.0528
_refine_ls_wR_factor_ref 0.0585
_reflns_number_gt 1344
_reflns_number_total 2150
_reflns_threshold_expression I>3\s(I)
_cod_data_source_file d0dt00037j2.cif
_cod_data_source_block Cs(NH4)Cu4Te2O6Cl6
_cod_depositor_comments
;
The following automatic conversions were performed:

data item '_diffrn_radiation_probe' value 'X-ray' was changed to
'x-ray' in accordance with the
/home/data/users/saulius/crontab/automatic-downloads/rss-feeds/RSC/lib/dictionaries/cif_core.dic
dictionary named 'cif_core.dic' version 2.4.2 last updated on
2011-04-26.

Automatic conversion script
Id: cif_fix_values 7556 2019-12-06 15:28:31Z antanas 

 Adding full bibliography for 7704752--7704755.cif.
;
_cod_original_formula_sum 'Cl6 Cs1 Cu4 H4 N1 O6 Te2'
_cod_database_code 7704753

loop_
_space_group_symop_id
_space_group_symop_operation_xyz
1 x,y,z
2 -x,y+1/2,-z
3 -x,-y,-z
4 x,-y+1/2,z

loop_
_atom_site_label
_atom_site_type_symbol
_atom_site_fract_x
_atom_site_fract_y
_atom_site_fract_z
_atom_site_adp_type
_atom_site_U_iso_or_equiv
_atom_site_site_symmetry_multiplicity
_atom_site_occupancy
_atom_site_calc_flag
_atom_site_refinement_flags
_atom_site_disorder_assembly
_atom_site_disorder_group
Cs1 Cs 0.75353(13) 0.75 0.02617(9) Uani 0.0392(4) 2 1 d . . .
Cu1 Cu 0.03258(13) 0.57622(12) 0.37955(10) Uani 0.0179(4) 4 1 d . . .
Cu2 Cu 0.46329(13) 0.57495(12) 0.61900(10) Uani 0.0175(4) 4 1 d . . .
Te1 Te 0.35206(10) 0.75 0.31460(7) Uani 0.0142(3) 2 1 d . . .
Te2 Te -0.15340(10) 0.25 0.31454(7) Uani 0.0136(3) 2 1 d . . .
Cl1 Cl 0.4725(3) 0.5188(3) 0.8264(2) Uani 0.0312(9) 4 1 d . . .
Cl2 Cl -0.2087(4) 0.75 0.3578(3) Uani 0.0248(11) 2 1 d . . .
Cl3 Cl 0.0645(3) 0.4865(3) 0.1862(2) Uani 0.0330(9) 4 1 d . . .
Cl4 Cl 0.6761(10) 0.75 0.6275(9) Uani 0.144 2 1 d . . .
O1 O 0.1497(10) 0.75 0.3612(8) Uiso 0.0199(19) 2 1 d . . .
O2 O -0.0723(7) 0.4036(7) 0.4240(6) Uiso 0.0195(14) 4 1 d . . .
O3 O 0.4288(7) 0.5952(7) 0.4260(6) Uiso 0.0222(14) 4 1 d . . .
O4 O 0.3489(10) 0.75 0.6278(8) Uiso 0.0187(19) 2 1 d . . .
N1 N 0.746451 0.25 -0.005172 Uiso 0.0862 2 1 d . . .
H1 H 0.726544 0.323561 0.038808 Uiso 0.038 4 1 d . . .
H2 H 0.850529 0.25 0.008112 Uiso 0.038 2 1 d . . .
H3 H 0.712213 0.25 -0.077007 Uiso 0.038 2 1 d . . .

loop_
_atom_site_aniso_label
_atom_site_aniso_type_symbol
_atom_site_aniso_U_11
_atom_site_aniso_U_22
_atom_site_aniso_U_33
_atom_site_aniso_U_12
_atom_site_aniso_U_13
_atom_site_aniso_U_23
Cs1 Cs 0.0505(7) 0.0385(6) 0.0277(5) 0 0.0056(5) 0
Cu1 Cu 0.0228(7) 0.0122(6) 0.0191(6) -0.0052(5) 0.0054(5) -0.0017(4)
Cu2 Cu 0.0204(6) 0.0137(6) 0.0191(6) 0.0048(5) 0.0053(5) 0.0003(4)
Te1 Te 0.0174(5) 0.0107(4) 0.0148(4) 0 0.0042(3) 0
Te2 Te 0.0161(4) 0.0098(4) 0.0154(4) 0 0.0042(3) 0
Cl1 Cl 0.0480(17) 0.0261(14) 0.0212(12) -0.0041(12) 0.0108(12) 0.0016(10)
Cl2 Cl 0.0204(18) 0.0259(19) 0.0280(17) 0 0.0047(14) 0
Cl3 Cl 0.0460(17) 0.0301(15) 0.0267(13) -0.0024(13) 0.0162(12) -0.0066(10)
Cl4 Cl 0.09087 0.185271 0.158729 0 0.031468 0

loop_
_atom_type_symbol
_atom_type_scat_dispersion_real
_atom_type_scat_dispersion_imag
_atom_type_scat_source
Cl 0.1484 0.1585 'International Tables Vol C tables 4.2.6.8 and 6.1.1.1'
Cs -0.3680 2.1192 'International Tables Vol C tables 4.2.6.8 and 6.1.1.1'
Cu 0.3201 1.2651 'International Tables Vol C tables 4.2.6.8 and 6.1.1.1'
H 0.0000 0.0000 'International Tables Vol C tables 4.2.6.8 and 6.1.1.1'
N 0.0061 0.0033 'International Tables Vol C tables 4.2.6.8 and 6.1.1.1'
O 0.0106 0.0060 'International Tables Vol C tables 4.2.6.8 and 6.1.1.1'
Te -0.5308 1.6751 'International Tables Vol C tables 4.2.6.8 and 6.1.1.1'

loop_
_exptl_crystal_face_index_h
_exptl_crystal_face_index_k
_exptl_crystal_face_index_l
_exptl_crystal_face_perp_dist
? ? ? ?

loop_
_geom_angle_atom_site_label_1
_geom_angle_atom_site_label_2
_geom_angle_atom_site_label_3
_geom_angle_site_symmetry_1
_geom_angle_site_symmetry_2
_geom_angle_site_symmetry_3
_geom_angle
_geom_angle_publ_flag
Cu1 Cs1 Cu1 1_655 . 4_665 43.35(2) ?
Cu1 Cs1 Cl1 1_655 . 1_554 119.00(4) ?
Cu1 Cs1 Cl1 1_655 . 2_656 97.66(4) ?
Cu1 Cs1 Cl1 1_655 . 3_666 68.64(4) ?
Cu1 Cs1 Cl1 1_655 . 4_564 157.49(5) ?
Cu1 Cs1 Cl2 1_655 . 1_655 36.79(5) ?
Cu1 Cs1 Cl3 1_655 . 1_655 31.58(4) ?
Cu1 Cs1 Cl3 1_655 . 2_655 120.88(5) ?
Cu1 Cs1 Cl3 1_655 . 3_665 94.41(4) ?
Cu1 Cs1 Cl3 1_655 . 4_665 67.97(4) ?
Cu1 Cs1 H2 1_655 . 2_755 72.67(2) ?
Cu1 Cs1 Cl1 4_665 . 1_554 157.49(5) ?
Cu1 Cs1 Cl1 4_665 . 2_656 68.64(4) ?
Cu1 Cs1 Cl1 4_665 . 3_666 97.66(4) ?
Cu1 Cs1 Cl1 4_665 . 4_564 119.00(4) ?
Cu1 Cs1 Cl2 4_665 . 1_655 36.79(5) ?
Cu1 Cs1 Cl3 4_665 . 1_655 67.97(4) ?
Cu1 Cs1 Cl3 4_665 . 2_655 94.41(4) ?
Cu1 Cs1 Cl3 4_665 . 3_665 120.88(5) ?
Cu1 Cs1 Cl3 4_665 . 4_665 31.58(4) ?
Cu1 Cs1 H2 4_665 . 2_755 72.67(2) ?
Cl1 Cs1 Cl1 1_554 . 2_656 107.34(7) ?
Cl1 Cs1 Cl1 1_554 . 3_666 59.86(5) ?
Cl1 Cs1 Cl1 1_554 . 4_564 72.90(6) ?
Cl1 Cs1 Cl2 1_554 . 1_655 121.11(6) ?
Cl1 Cs1 Cl3 1_554 . 1_655 102.73(6) ?
Cl1 Cs1 Cl3 1_554 . 2_655 108.06(6) ?
Cl1 Cs1 Cl3 1_554 . 3_665 66.93(6) ?
Cl1 Cs1 Cl3 1_554 . 4_665 170.86(7) ?
Cl1 Cs1 H2 1_554 . 2_755 119.87(5) ?
Cl1 Cs1 Cl1 2_656 . 3_666 84.66(6) ?
Cl1 Cs1 Cl1 2_656 . 4_564 59.86(5) ?
Cl1 Cs1 Cl2 2_656 . 1_655 61.53(5) ?
Cl1 Cs1 Cl3 2_656 . 1_655 129.24(6) ?
Cl1 Cs1 Cl3 2_656 . 2_655 100.51(6) ?
Cl1 Cs1 Cl3 2_656 . 3_665 167.91(6) ?
Cl1 Cs1 Cl3 2_656 . 4_665 76.30(6) ?
Cl1 Cs1 H2 2_656 . 2_755 130.58(4) ?
Cl1 Cs1 Cl1 3_666 . 4_564 107.34(7) ?
Cl1 Cs1 Cl2 3_666 . 1_655 61.53(5) ?
Cl1 Cs1 Cl3 3_666 . 1_655 76.30(6) ?
Cl1 Cs1 Cl3 3_666 . 2_655 167.91(6) ?
Cl1 Cs1 Cl3 3_666 . 3_665 100.51(6) ?
Cl1 Cs1 Cl3 3_666 . 4_665 129.24(6) ?
Cl1 Cs1 H2 3_666 . 2_755 130.58(4) ?
Cl1 Cs1 Cl2 4_564 . 1_655 121.11(6) ?
Cl1 Cs1 Cl3 4_564 . 1_655 170.86(7) ?
Cl1 Cs1 Cl3 4_564 . 2_655 66.93(6) ?
Cl1 Cs1 Cl3 4_564 . 3_665 108.06(6) ?
Cl1 Cs1 Cl3 4_564 . 4_665 102.73(6) ?
Cl1 Cs1 H2 4_564 . 2_755 119.87(5) ?
Cl2 Cs1 Cl3 1_655 . 1_655 68.03(6) ?
Cl2 Cs1 Cl3 1_655 . 2_655 130.54(6) ?
Cl2 Cs1 Cl3 1_655 . 3_665 130.54(6) ?
Cl2 Cs1 Cl3 1_655 . 4_665 68.03(6) ?
Cl2 Cs1 H2 1_655 . 2_755 101.78(6) ?
Cl3 Cs1 Cl3 1_655 . 2_655 107.81(7) ?
Cl3 Cs1 Cl3 1_655 . 3_665 62.84(6) ?
Cl3 Cs1 Cl3 1_655 . 4_665 80.40(6) ?
Cl3 Cs1 H2 1_655 . 2_755 54.87(5) ?
Cl3 Cs1 Cl3 2_655 . 3_665 72.40(6) ?
Cl3 Cs1 Cl3 2_655 . 4_665 62.84(6) ?
Cl3 Cs1 H2 2_655 . 2_755 53.06(4) ?
Cl3 Cs1 Cl3 3_665 . 4_665 107.81(7) ?
Cl3 Cs1 H2 3_665 . 2_755 53.06(4) ?
Cl3 Cs1 H2 4_665 . 2_755 54.87(5) ?
Cs1 Cu1 Cl2 1_455 . . 52.91(8) ?
Cs1 Cu1 Cl3 1_455 . . 60.16(7) ?
Cs1 Cu1 O1 1_455 . . 79.5(2) ?
Cs1 Cu1 O2 1_455 . . 107.91(16) ?
Cs1 Cu1 O2 1_455 . 3_566 142.74(18) ?
Cl2 Cu1 Cl3 . . . 112.33(10) ?
Cl2 Cu1 O1 . . . 84.4(2) ?
Cl2 Cu1 O2 . . . 97.26(19) ?
Cl2 Cu1 O2 . . 3_566 90.34(19) ?
Cl3 Cu1 O1 . . . 93.1(3) ?
Cl3 Cu1 O2 . . . 93.6(2) ?
Cl3 Cu1 O2 . . 3_566 157.09(19) ?
O1 Cu1 O2 . . . 171.8(3) ?
O1 Cu1 O2 . . 3_566 92.3(3) ?
O2 Cu1 O2 . . 3_566 79.7(2) ?
Cl1 Cu2 Cl4 . . . 103.6(2) ?
Cl1 Cu2 O3 . . . 169.8(2) ?
Cl1 Cu2 O3 . . 3_666 97.3(2) ?
Cl1 Cu2 O4 . . . 93.9(3) ?
Cl4 Cu2 O3 . . . 86.4(3) ?
Cl4 Cu2 O3 . . 3_666 98.8(3) ?
Cl4 Cu2 O4 . . . 80.1(3) ?
O3 Cu2 O3 . . 3_666 78.9(3) ?
O3 Cu2 O4 . . . 89.7(3) ?
O3 Cu2 O4 3_666 . . 168.7(3) ?
O1 Te1 O3 . . . 93.7(3) ?
O1 Te1 O3 . . 4_565 93.7(3) ?
O3 Te1 O3 . . 4_565 98.3(3) ?
O2 Te2 O2 . . 4_555 98.0(2) ?
O2 Te2 O4 . . 2_546 92.8(3) ?
O2 Te2 O4 4_555 . 2_546 92.8(3) ?
Cs1 Cl1 Cs1 1_556 . 2_646 120.14(7) ?
Cs1 Cl1 Cu2 1_556 . . 109.30(10) ?
Cs1 Cl1 Cu2 2_646 . . 130.54(10) ?
Cs1 Cl2 Cu1 1_455 . . 90.30(10) ?
Cs1 Cl2 Cu1 1_455 . 4_565 90.30(10) ?
Cu1 Cl2 Cu1 . . 4_565 76.17(10) ?
Cs1 Cl3 Cs1 1_455 . 2_645 117.16(6) ?
Cs1 Cl3 Cu1 1_455 . . 88.25(9) ?
Cs1 Cl3 Cu1 2_645 . . 154.56(10) ?
Cu2 Cl4 Cu2 . . 4_565 83.2(3) ?
Cu1 O1 Cu1 . . 4_565 112.8(5) ?
Cu1 O1 Te1 . . . 123.5(2) ?
Cu1 O1 Te1 4_565 . . 123.5(2) ?
Cu1 O2 Cu1 . . 3_566 100.3(3) ?
Cu1 O2 Te2 . . . 127.4(3) ?
Cu1 O2 Te2 3_566 . . 131.6(3) ?
Cu2 O3 Cu2 . . 3_666 101.1(3) ?
Cu2 O3 Te1 . . . 131.9(3) ?
Cu2 O3 Te1 3_666 . . 126.0(3) ?
Cu2 O4 Cu2 . . 4_565 116.1(5) ?
Cu2 O4 Te2 . . 2_556 121.0(3) ?
Cu2 O4 Te2 4_565 . 2_556 121.0(3) ?
H1 N1 H1 . . 4_555 104.3800(15) ?
H1 N1 H2 . . . 102.6044(9) ?
H1 N1 H3 . . . 117.5606(9) ?
H1 N1 H2 4_555 . . 102.6044(9) ?
H1 N1 H3 4_555 . . 117.5606(9) ?
H2 N1 H3 . . . 110.1456(15) ?
Cs1 H2 N1 2_745 . . 165.146(15) ?

loop_
_geom_bond_atom_site_label_1
_geom_bond_atom_site_label_2
_geom_bond_site_symmetry_1
_geom_bond_site_symmetry_2
_geom_bond_distance
_geom_bond_publ_flag
Cs1 Cu1 . 1_655 4.3207(13) ?
Cs1 Cu1 . 4_665 4.3207(13) ?
Cs1 Cl1 . 1_554 3.574(3) ?
Cs1 Cl1 . 2_656 3.666(3) ?
Cs1 Cl1 . 3_666 3.666(3) ?
Cs1 Cl1 . 4_564 3.574(3) ?
Cs1 Cl2 . 1_655 3.447(3) ?
Cs1 Cl3 . 1_655 3.750(3) ?
Cs1 Cl3 . 2_655 3.677(3) ?
Cs1 Cl3 . 3_665 3.677(3) ?
Cs1 Cl3 . 4_665 3.750(3) ?
Cs1 H2 . 2_755 3.4841(11) ?
Cu1 Cl2 . . 2.587(3) ?
Cu1 Cl3 . . 2.264(3) ?
Cu1 O1 . . 1.916(5) ?
Cu1 O2 . . 1.925(6) ?
Cu1 O2 . 3_566 2.040(6) ?
Cu2 Cl1 . . 2.232(3) ?
Cu2 Cl4 . . 2.421(7) ?
Cu2 O3 . . 2.006(6) ?
Cu2 O3 . 3_666 1.922(7) ?
Cu2 O4 . . 1.895(5) ?
Te1 O1 . . 1.893(9) ?
Te1 O3 . . 1.879(6) ?
Te1 O3 . 4_565 1.879(6) ?
Te2 O2 . . 1.868(6) ?
Te2 O2 . 4_555 1.868(6) ?
Te2 O4 . 2_546 1.892(9) ?
N1 H1 . . 0.85512(3) ?
N1 H1 . 4_555 0.85512(3) ?
N1 H2 . . 0.87613(4) ?
N1 H3 . . 0.75674(3) ?

loop_
_geom_hbond_atom_site_label_D
_geom_hbond_atom_site_label_H
_geom_hbond_atom_site_label_A
_geom_hbond_site_symmetry_D
_geom_hbond_site_symmetry_H
_geom_hbond_site_symmetry_A
_geom_hbond_distance_DH
_geom_hbond_distance_HA
_geom_hbond_distance_DA
_geom_hbond_angle_DHA
_geom_hbond_publ_flag
N1 H3 Te1 . . 2_645 0.76 2.4566(8) 3.2051(8) 170.34(2) ?

loop_
_geom_torsion_atom_site_label_1
_geom_torsion_atom_site_label_2
_geom_torsion_atom_site_label_3
_geom_torsion_atom_site_label_4
_geom_torsion_site_symmetry_1
_geom_torsion_site_symmetry_2
_geom_torsion_site_symmetry_3
_geom_torsion_site_symmetry_4
_geom_torsion
_geom_torsion_publ_flag
? ? ? ? ? ? ? ? ? ?

loop_
_restr_angle_atom_site_label_1
_restr_angle_site_symmetry_1
_restr_angle_atom_site_label_2
_restr_angle_site_symmetry_2
_restr_angle_atom_site_label_3
_restr_angle_site_symmetry_3
_restr_angle_target
_restr_angle_target_weight_param
? ? ? ? ? ? ? ?

loop_
_restr_distance_atom_site_label_1
_restr_distance_site_symmetry_1
_restr_distance_atom_site_label_2
_restr_distance_site_symmetry_2
_restr_distance_target
_restr_distance_target_weight_param
? ? ? ? ? ?

loop_
_restr_equal_angle_atom_site_label_1
_restr_equal_angle_site_symmetry_1
_restr_equal_angle_atom_site_label_2
_restr_equal_angle_site_symmetry_2
_restr_equal_angle_atom_site_label_3
_restr_equal_angle_site_symmetry_3
_restr_equal_angle_class_class_id
_restr_equal_angle_class_target_weight_param
? ? ? ? ? ? ? ?

loop_
_restr_equal_distance_atom_site_label_1
_restr_equal_distance_site_symmetry_1
_restr_equal_distance_atom_site_label_2
_restr_equal_distance_site_symmetry_2
_restr_equal_distance_class_class_id
_restr_equal_distance_class_target_weight_param
? ? ? ? ? ?

loop_
_restr_equal_torsion_atom_site_label_1
_restr_equal_torsion_site_symmetry_1
_restr_equal_torsion_atom_site_label_2
_restr_equal_torsion_site_symmetry_2
_restr_equal_torsion_atom_site_label_3
_restr_equal_torsion_site_symmetry_3
_restr_equal_torsion_atom_site_label_4
_restr_equal_torsion_site_symmetry_4
_restr_equal_torsion_class_class_id
_restr_equal_torsion_class_target_weight_param
? ? ? ? ? ? ? ? ? ?

loop_
_restr_torsion_atom_site_label_1
_restr_torsion_site_symmetry_1
_restr_torsion_atom_site_label_2
_restr_torsion_site_symmetry_2
_restr_torsion_atom_site_label_3
_restr_torsion_site_symmetry_3
_restr_torsion_atom_site_label_4
_restr_torsion_site_symmetry_4
_restr_torsion_angle_target
_restr_torsion_weight_param
? ? ? ? ? ? ? ? ? ?

loop_
_twin_individual_id
_twin_individual_mass_fraction_refined
_twin_individual_twin_matrix_11
_twin_individual_twin_matrix_12
_twin_individual_twin_matrix_13
_twin_individual_twin_matrix_21
_twin_individual_twin_matrix_22
_twin_individual_twin_matrix_23
_twin_individual_twin_matrix_31
_twin_individual_twin_matrix_32
_twin_individual_twin_matrix_33
? ? ? ? ? ? ? ? ? ? ?

loop_
_jana_atom_site_adp_c_label
_jana_atom_site_adp_c_type_symbol
_jana_atom_site_adp_c_111
_jana_atom_site_adp_c_112
_jana_atom_site_adp_c_113
_jana_atom_site_adp_c_122
_jana_atom_site_adp_c_123
_jana_atom_site_adp_c_133
_jana_atom_site_adp_c_222
_jana_atom_site_adp_c_223
_jana_atom_site_adp_c_233
_jana_atom_site_adp_c_333
? ? ? ? ? ? ? ? ? ? ? ?

loop_
_jana_atom_site_adp_d_label
_jana_atom_site_adp_d_type_symbol
_jana_atom_site_adp_d_1111
_jana_atom_site_adp_d_1112
_jana_atom_site_adp_d_1113
_jana_atom_site_adp_d_1122
_jana_atom_site_adp_d_1123
_jana_atom_site_adp_d_1133
_jana_atom_site_adp_d_1222
_jana_atom_site_adp_d_1223
_jana_atom_site_adp_d_1233
_jana_atom_site_adp_d_1333
_jana_atom_site_adp_d_2222
_jana_atom_site_adp_d_2223
_jana_atom_site_adp_d_2233
_jana_atom_site_adp_d_2333
_jana_atom_site_adp_d_3333
? ? ? ? ? ? ? ? ? ? ? ? ? ? ? ? ?

loop_
_jana_atom_site_adp_e_label
_jana_atom_site_adp_e_type_symbol
_jana_atom_site_adp_e_11111
_jana_atom_site_adp_e_11112
_jana_atom_site_adp_e_11113
_jana_atom_site_adp_e_11122
_jana_atom_site_adp_e_11123
_jana_atom_site_adp_e_11133
_jana_atom_site_adp_e_11222
_jana_atom_site_adp_e_11223
_jana_atom_site_adp_e_11233
_jana_atom_site_adp_e_11333
_jana_atom_site_adp_e_12222
_jana_atom_site_adp_e_12223
_jana_atom_site_adp_e_12233
_jana_atom_site_adp_e_12333
_jana_atom_site_adp_e_13333
_jana_atom_site_adp_e_22222
_jana_atom_site_adp_e_22223
_jana_atom_site_adp_e_22233
_jana_atom_site_adp_e_22333
_jana_atom_site_adp_e_23333
_jana_atom_site_adp_e_33333
? ? ? ? ? ? ? ? ? ? ? ? ? ? ? ? ? ? ? ? ? ? ?

loop_
_jana_atom_site_adp_f_label
_jana_atom_site_adp_f_type_symbol
_jana_atom_site_adp_f_111111
_jana_atom_site_adp_f_111112
_jana_atom_site_adp_f_111113
_jana_atom_site_adp_f_111122
_jana_atom_site_adp_f_111123
_jana_atom_site_adp_f_111133
_jana_atom_site_adp_f_111222
_jana_atom_site_adp_f_111223
_jana_atom_site_adp_f_111233
_jana_atom_site_adp_f_111333
_jana_atom_site_adp_f_112222
_jana_atom_site_adp_f_112223
_jana_atom_site_adp_f_112233
_jana_atom_site_adp_f_112333
_jana_atom_site_adp_f_113333
_jana_atom_site_adp_f_122222
_jana_atom_site_adp_f_122223
_jana_atom_site_adp_f_122233
_jana_atom_site_adp_f_122333
_jana_atom_site_adp_f_123333
_jana_atom_site_adp_f_133333
_jana_atom_site_adp_f_222222
_jana_atom_site_adp_f_222223
_jana_atom_site_adp_f_222233
_jana_atom_site_adp_f_222333
_jana_atom_site_adp_f_223333
_jana_atom_site_adp_f_233333
_jana_atom_site_adp_f_333333
? ? ? ? ? ? ? ? ? ? ? ? ? ? ? ? ? ? ? ? ? ? ? ? ? ? ? ? ? ?
